data_4121162
loop_
_publ_author_name
'Thomas J. Mazzacano'
'Neal P. Mankad'

_publ_contact_author_address
;University of Illinois at Chicago
845 W. Taylor St. MC 111
Chicago, IL 60607
;
_publ_contact_author_email npm@uic.edu
_publ_contact_author_name 'Neal P. Mankad'
_publ_section_title
;
 Base Metal Catalysts for Photochemical C-H Borylation That Utilize
 Metal-Metal Cooperativity
;
_journal_name_full 'Journal of the American Chemical Society'
_journal_page_first 17258
_journal_page_last 17261
_journal_paper_doi 10.1021/ja408861p
_journal_volume 135
_journal_year 2013
_chemical_formula_sum 'C36 H46 Fe N2 O2 Zn'
_chemical_formula_weight 659.97
_chemical_name_common (BDI)ZnFp
_chemical_name_systematic
; 
 ? 
;
_space_group_IT_number 61
_symmetry_cell_setting orthorhombic
_symmetry_space_group_name_Hall '-P 2ac 2ab'
_symmetry_space_group_name_H-M 'P b c a'
_atom_sites_solution_hydrogens geom
_atom_sites_solution_primary direct
_atom_sites_solution_secondary difmap
_audit_creation_method SHELXL-97
_cell_angle_alpha 90.00
_cell_angle_beta 90.00
_cell_angle_gamma 90.00
_cell_formula_units_Z 8
_cell_length_a 20.923(2)
_cell_length_b 14.1629(14)
_cell_length_c 22.317(2)
_cell_measurement_reflns_used 7359
_cell_measurement_temperature 100(2)
_cell_measurement_theta_max 22.89
_cell_measurement_theta_min 2.42
_cell_volume 6613.2(11)
_computing_cell_refinement 'Bruker SAINT'
_computing_data_collection 'Bruker APEX2'
_computing_data_reduction 'Bruker SAINT'
_computing_molecular_graphics 'Bruker SHELXTL'
_computing_publication_material 'Bruker SHELXTL'
_computing_structure_refinement 'SHELXL-97 (Sheldrick, 2008)'
_computing_structure_solution 'SHELXS-97 (Sheldrick, 2008)'
_diffrn_ambient_temperature 100(2)
_diffrn_measured_fraction_theta_full 0.998
_diffrn_measured_fraction_theta_max 0.998
_diffrn_measurement_device_type 'Bruker APEX-II CCD'
_diffrn_measurement_method '\f and \w scans'
_diffrn_radiation_monochromator graphite
_diffrn_radiation_source 'fine-focus sealed tube'
_diffrn_radiation_type MoK\a
_diffrn_radiation_wavelength 0.71073
_diffrn_reflns_av_R_equivalents 0.0000
_diffrn_reflns_av_sigmaI/netI 0.0207
_diffrn_reflns_limit_h_max 23
_diffrn_reflns_limit_h_min 0
_diffrn_reflns_limit_k_max 15
_diffrn_reflns_limit_k_min 0
_diffrn_reflns_limit_l_max 0
_diffrn_reflns_limit_l_min -24
_diffrn_reflns_number 4771
_diffrn_reflns_theta_full 23.31
_diffrn_reflns_theta_max 23.31
_diffrn_reflns_theta_min 1.83
_exptl_absorpt_coefficient_mu 1.197
_exptl_absorpt_correction_T_max 0.8196
_exptl_absorpt_correction_T_min 0.5967
_exptl_absorpt_correction_type multi-scan
_exptl_crystal_colour yellow
_exptl_crystal_density_diffrn 1.326
_exptl_crystal_description blade
_exptl_crystal_F_000 2784
_exptl_crystal_size_max 0.48
_exptl_crystal_size_mid 0.39
_exptl_crystal_size_min 0.17
_refine_diff_density_max 0.666
_refine_diff_density_min -0.186
_refine_diff_density_rms 0.062
_refine_ls_extinction_method none
_refine_ls_goodness_of_fit_ref 1.044
_refine_ls_hydrogen_treatment constr
_refine_ls_matrix_type full
_refine_ls_number_parameters 389
_refine_ls_number_reflns 4771
_refine_ls_number_restraints 0
_refine_ls_restrained_S_all 1.044
_refine_ls_R_factor_all 0.0378
_refine_ls_R_factor_gt 0.0286
_refine_ls_shift/su_max 0.001
_refine_ls_shift/su_mean 0.000
_refine_ls_structure_factor_coef Fsqd
_refine_ls_weighting_details 'calc w=1/[\s^2^(Fo^2^)+(0.0447P)^2^+4.4816P] where P=(Fo^2^+2Fc^2^)/3'
_refine_ls_weighting_scheme calc
_refine_ls_wR_factor_gt 0.0714
_refine_ls_wR_factor_ref 0.0766
_reflns_number_gt 4064
_reflns_number_total 4771
_reflns_threshold_expression >2sigma(I)
_cod_data_source_file ja408861p_si_002.cif
_cod_data_source_block cnmnm5
_cod_database_code 4121162

loop_
_symmetry_equiv_pos_as_xyz
'x, y, z'
'-x+1/2, -y, z+1/2'
'-x, y+1/2, -z+1/2'
'x+1/2, -y+1/2, -z'
'-x, -y, -z'
'x-1/2, y, -z-1/2'
'x, -y-1/2, z-1/2'
'-x-1/2, y-1/2, z'

loop_
_atom_site_label
_atom_site_type_symbol
_atom_site_fract_x
_atom_site_fract_y
_atom_site_fract_z
_atom_site_U_iso_or_equiv
_atom_site_adp_type
_atom_site_occupancy
_atom_site_symmetry_multiplicity
_atom_site_calc_flag
_atom_site_refinement_flags
Zn1 Zn 0.149090(13) 0.372360(19) 0.147771(12) 0.01294(10) Uani 1 1 d .
Fe1 Fe 0.178666(16) 0.22614(2) 0.191250(15) 0.01428(11) Uani 1 1 d .
N1 N 0.16567(9) 0.42696(13) 0.06694(8) 0.0129(4) Uani 1 1 d .
N2 N 0.10167(9) 0.48202(13) 0.17986(8) 0.0129(4) Uani 1 1 d .
C1 C 0.15318(11) 0.51738(17) 0.05473(11) 0.0141(5) Uani 1 1 d .
C2 C 0.12092(11) 0.57874(16) 0.09340(10) 0.0145(5) Uani 1 1 d .
H2 H 0.1166 0.6416 0.0791 0.017 Uiso 1 1 calc R
C3 C 0.09398(11) 0.56222(16) 0.14973(10) 0.0143(5) Uani 1 1 d .
C4 C 0.17561(12) 0.55913(17) -0.00395(11) 0.0190(6) Uani 1 1 d .
H4A H 0.2203 0.5791 -0.0001 0.028 Uiso 1 1 calc R
H4B H 0.1490 0.6138 -0.0141 0.028 Uiso 1 1 calc R
H4C H 0.1721 0.5116 -0.0357 0.028 Uiso 1 1 calc R
C5 C 0.05370(12) 0.64064(17) 0.17593(11) 0.0190(6) Uani 1 1 d .
H5A H 0.0083 0.6247 0.1716 0.028 Uiso 1 1 calc R
H5B H 0.0626 0.6997 0.1546 0.028 Uiso 1 1 calc R
H5C H 0.0640 0.6483 0.2185 0.028 Uiso 1 1 calc R
C6 C 0.19195(11) 0.36826(16) 0.02031(10) 0.0142(5) Uani 1 1 d .
C7 C 0.25831(12) 0.36404(16) 0.01092(10) 0.0146(5) Uani 1 1 d .
C8 C 0.28085(12) 0.30556(17) -0.03442(11) 0.0177(6) Uani 1 1 d .
H8 H 0.3256 0.3018 -0.0414 0.021 Uiso 1 1 calc R
C9 C 0.23999(13) 0.25300(18) -0.06943(11) 0.0216(6) Uani 1 1 d .
H9 H 0.2567 0.2141 -0.1004 0.026 Uiso 1 1 calc R
C10 C 0.17479(13) 0.25668(17) -0.05970(11) 0.0206(6) Uani 1 1 d .
H10 H 0.1469 0.2199 -0.0839 0.025 Uiso 1 1 calc R
C11 C 0.14943(12) 0.31418(17) -0.01447(11) 0.0166(6) Uani 1 1 d .
C12 C 0.30576(11) 0.41821(17) 0.04924(10) 0.0165(5) Uani 1 1 d .
H12 H 0.2810 0.4607 0.0765 0.020 Uiso 1 1 calc R
C13 C 0.35104(13) 0.47979(19) 0.01186(12) 0.0235(6) Uani 1 1 d .
H13A H 0.3742 0.4400 -0.0168 0.035 Uiso 1 1 calc R
H13B H 0.3816 0.5113 0.0384 0.035 Uiso 1 1 calc R
H13C H 0.3262 0.5273 -0.0099 0.035 Uiso 1 1 calc R
C14 C 0.34503(13) 0.35091(19) 0.08809(12) 0.0244(6) Uani 1 1 d .
H14A H 0.3163 0.3077 0.1093 0.037 Uiso 1 1 calc R
H14B H 0.3698 0.3874 0.1173 0.037 Uiso 1 1 calc R
H14C H 0.3742 0.3145 0.0626 0.037 Uiso 1 1 calc R
C15 C 0.07738(12) 0.32035(18) -0.00564(11) 0.0210(6) Uani 1 1 d .
H15 H 0.0692 0.3310 0.0380 0.025 Uiso 1 1 calc R
C16 C 0.04926(13) 0.40441(19) -0.03988(13) 0.0297(7) Uani 1 1 d .
H16A H 0.0662 0.4633 -0.0232 0.044 Uiso 1 1 calc R
H16B H 0.0026 0.4039 -0.0361 0.044 Uiso 1 1 calc R
H16C H 0.0610 0.3998 -0.0823 0.044 Uiso 1 1 calc R
C17 C 0.04145(13) 0.23079(19) -0.02410(13) 0.0280(6) Uani 1 1 d .
H17A H 0.0424 0.2245 -0.0678 0.042 Uiso 1 1 calc R
H17B H -0.0030 0.2349 -0.0105 0.042 Uiso 1 1 calc R
H17C H 0.0619 0.1756 -0.0058 0.042 Uiso 1 1 calc R
C18 C 0.06825(11) 0.46887(16) 0.23576(10) 0.0143(5) Uani 1 1 d .
C19 C 0.10044(11) 0.48507(16) 0.29003(11) 0.0154(5) Uani 1 1 d .
C20 C 0.06712(12) 0.46928(18) 0.34308(11) 0.0198(6) Uani 1 1 d .
H20 H 0.0875 0.4815 0.3803 0.024 Uiso 1 1 calc R
C21 C 0.00505(12) 0.43630(17) 0.34272(11) 0.0199(6) Uani 1 1 d .
H21 H -0.0168 0.4258 0.3794 0.024 Uiso 1 1 calc R
C22 C -0.02516(12) 0.41866(17) 0.28897(11) 0.0184(6) Uani 1 1 d .
H22 H -0.0677 0.3951 0.2892 0.022 Uiso 1 1 calc R
C23 C 0.00523(11) 0.43461(16) 0.23449(11) 0.0157(5) Uani 1 1 d .
C24 C 0.16944(12) 0.51866(18) 0.29180(11) 0.0191(6) Uani 1 1 d .
H24 H 0.1886 0.5064 0.2515 0.023 Uiso 1 1 calc R
C25 C 0.17390(14) 0.62502(19) 0.30363(13) 0.0302(7) Uani 1 1 d .
H25A H 0.1530 0.6594 0.2710 0.045 Uiso 1 1 calc R
H25B H 0.2189 0.6437 0.3059 0.045 Uiso 1 1 calc R
H25C H 0.1526 0.6399 0.3416 0.045 Uiso 1 1 calc R
C26 C 0.20946(13) 0.4654(2) 0.33794(12) 0.0283(6) Uani 1 1 d .
H26A H 0.1949 0.4819 0.3784 0.042 Uiso 1 1 calc R
H26B H 0.2545 0.4829 0.3334 0.042 Uiso 1 1 calc R
H26C H 0.2046 0.3973 0.3317 0.042 Uiso 1 1 calc R
C27 C -0.02843(12) 0.41270(18) 0.17580(11) 0.0194(6) Uani 1 1 d .
H27 H -0.0049 0.4463 0.1432 0.023 Uiso 1 1 calc R
C28 C -0.09789(12) 0.4471(2) 0.17446(12) 0.0288(7) Uani 1 1 d .
H28A H -0.1231 0.4117 0.2039 0.043 Uiso 1 1 calc R
H28B H -0.1157 0.4372 0.1344 0.043 Uiso 1 1 calc R
H28C H -0.0993 0.5145 0.1843 0.043 Uiso 1 1 calc R
C29 C -0.02511(14) 0.3064(2) 0.16244(13) 0.0314(7) Uani 1 1 d .
H29A H 0.0197 0.2862 0.1615 0.047 Uiso 1 1 calc R
H29B H -0.0450 0.2936 0.1235 0.047 Uiso 1 1 calc R
H29C H -0.0479 0.2715 0.1938 0.047 Uiso 1 1 calc R
C30 C 0.23011(13) 0.11062(17) 0.15725(11) 0.0205(6) Uani 1 1 d .
H30 H 0.2739 0.0980 0.1651 0.025 Uiso 1 1 calc R
C31 C 0.20604(13) 0.16620(17) 0.10927(11) 0.0208(6) Uani 1 1 d .
H31 H 0.2309 0.1971 0.0795 0.025 Uiso 1 1 calc R
C32 C 0.13873(13) 0.16735(18) 0.11364(12) 0.0228(6) Uani 1 1 d .
H32 H 0.1101 0.1988 0.0873 0.027 Uiso 1 1 calc R
C33 C 0.12176(13) 0.11329(18) 0.16426(12) 0.0242(6) Uani 1 1 d .
H33 H 0.0795 0.1026 0.1782 0.029 Uiso 1 1 calc R
C34 C 0.17838(13) 0.07755(17) 0.19101(11) 0.0225(6) Uani 1 1 d .
H34 H 0.1807 0.0384 0.2255 0.027 Uiso 1 1 calc R
C35 C 0.24196(13) 0.29681(18) 0.21422(11) 0.0197(6) Uani 1 1 d .
C36 C 0.13200(13) 0.24763(17) 0.25491(12) 0.0197(6) Uani 1 1 d .
O1 O 0.28523(9) 0.34136(13) 0.23063(9) 0.0306(5) Uani 1 1 d .
O2 O 0.10097(9) 0.25336(13) 0.29756(8) 0.0287(5) Uani 1 1 d .

loop_
_atom_site_aniso_label
_atom_site_aniso_U_11
_atom_site_aniso_U_22
_atom_site_aniso_U_33
_atom_site_aniso_U_23
_atom_site_aniso_U_13
_atom_site_aniso_U_12
Zn1 0.01448(17) 0.01002(16) 0.01433(16) 0.00111(11) 0.00057(11) 0.00073(11)
Fe1 0.0161(2) 0.0099(2) 0.0168(2) 0.00095(14) 0.00043(15) 0.00024(15)
N1 0.0125(10) 0.0118(11) 0.0144(10) 0.0000(8) -0.0010(8) -0.0008(9)
N2 0.0118(10) 0.0119(11) 0.0150(11) -0.0002(8) 0.0011(8) 0.0006(8)
C1 0.0102(12) 0.0136(13) 0.0184(13) 0.0012(10) -0.0061(10) -0.0039(10)
C2 0.0148(12) 0.0092(12) 0.0194(13) 0.0037(10) -0.0028(11) -0.0008(10)
C3 0.0107(12) 0.0124(13) 0.0197(14) -0.0015(10) -0.0039(10) -0.0019(10)
C4 0.0235(14) 0.0148(13) 0.0186(14) 0.0023(10) 0.0001(11) 0.0008(11)
C5 0.0220(14) 0.0134(13) 0.0216(14) 0.0009(10) 0.0018(11) 0.0043(11)
C6 0.0208(14) 0.0110(12) 0.0108(12) 0.0032(10) 0.0006(10) 0.0018(10)
C7 0.0198(14) 0.0102(12) 0.0138(13) 0.0036(10) 0.0003(10) 0.0004(10)
C8 0.0159(13) 0.0192(14) 0.0181(13) 0.0000(11) 0.0016(11) 0.0026(11)
C9 0.0302(16) 0.0172(14) 0.0173(14) -0.0046(11) 0.0029(12) 0.0022(12)
C10 0.0289(15) 0.0171(13) 0.0159(13) -0.0015(11) -0.0068(12) -0.0026(12)
C11 0.0208(14) 0.0128(13) 0.0163(13) 0.0014(10) -0.0043(11) -0.0007(11)
C12 0.0157(13) 0.0176(13) 0.0163(13) -0.0023(10) 0.0022(10) -0.0005(11)
C13 0.0256(15) 0.0215(15) 0.0235(14) -0.0013(12) 0.0022(12) -0.0036(12)
C14 0.0216(14) 0.0260(15) 0.0255(15) 0.0028(12) -0.0027(12) -0.0047(12)
C15 0.0199(14) 0.0233(14) 0.0198(14) -0.0024(11) -0.0040(11) -0.0019(12)
C16 0.0224(15) 0.0250(15) 0.0416(17) -0.0008(13) -0.0095(13) 0.0017(12)
C17 0.0229(15) 0.0268(15) 0.0343(16) -0.0028(12) -0.0087(13) -0.0067(12)
C18 0.0183(13) 0.0070(12) 0.0178(13) 0.0006(10) 0.0034(11) 0.0054(10)
C19 0.0179(13) 0.0098(12) 0.0185(13) 0.0013(10) 0.0014(11) 0.0027(10)
C20 0.0257(15) 0.0195(14) 0.0142(13) -0.0005(11) -0.0010(11) 0.0033(12)
C21 0.0215(14) 0.0198(14) 0.0184(14) 0.0035(11) 0.0067(11) 0.0046(12)
C22 0.0132(13) 0.0161(13) 0.0259(14) 0.0030(11) 0.0023(11) 0.0022(11)
C23 0.0168(13) 0.0110(12) 0.0194(14) 0.0008(10) 0.0005(11) 0.0042(10)
C24 0.0191(14) 0.0222(14) 0.0160(13) 0.0000(11) -0.0001(11) -0.0001(12)
C25 0.0265(16) 0.0247(16) 0.0395(18) -0.0005(13) -0.0043(13) -0.0045(13)
C26 0.0224(15) 0.0368(17) 0.0257(15) 0.0042(13) -0.0017(12) 0.0019(13)
C27 0.0151(13) 0.0229(14) 0.0203(14) 0.0005(11) 0.0022(11) -0.0017(11)
C28 0.0198(14) 0.0442(19) 0.0224(15) 0.0050(13) -0.0010(12) 0.0019(13)
C29 0.0311(16) 0.0317(17) 0.0314(16) -0.0050(13) -0.0068(14) -0.0049(14)
C30 0.0231(14) 0.0139(13) 0.0245(15) -0.0049(11) 0.0032(12) 0.0045(11)
C31 0.0314(15) 0.0130(13) 0.0181(14) -0.0030(11) 0.0061(12) -0.0012(12)
C32 0.0315(16) 0.0144(13) 0.0225(15) -0.0070(11) -0.0088(12) 0.0028(12)
C33 0.0222(15) 0.0152(14) 0.0352(16) -0.0078(12) 0.0031(13) -0.0073(12)
C34 0.0336(16) 0.0088(13) 0.0250(15) -0.0013(11) 0.0055(13) 0.0022(12)
C35 0.0228(15) 0.0155(14) 0.0208(14) 0.0014(11) 0.0020(12) 0.0046(13)
C36 0.0246(14) 0.0093(13) 0.0251(15) 0.0026(11) -0.0053(13) 0.0000(11)
O1 0.0272(11) 0.0251(11) 0.0396(12) -0.0038(9) -0.0066(9) -0.0070(9)
O2 0.0364(12) 0.0257(11) 0.0240(11) 0.0014(8) 0.0108(10) 0.0015(9)

loop_
_atom_type_symbol
_atom_type_description
_atom_type_scat_dispersion_real
_atom_type_scat_dispersion_imag
_atom_type_scat_source
C C 0.0033 0.0016 'International Tables Vol C Tables 4.2.6.8 and 6.1.1.4'
H H 0.0000 0.0000 'International Tables Vol C Tables 4.2.6.8 and 6.1.1.4'
N N 0.0061 0.0033 'International Tables Vol C Tables 4.2.6.8 and 6.1.1.4'
O O 0.0106 0.0060 'International Tables Vol C Tables 4.2.6.8 and 6.1.1.4'
Fe Fe 0.3463 0.8444 'International Tables Vol C Tables 4.2.6.8 and 6.1.1.4'
Zn Zn 0.2839 1.4301 'International Tables Vol C Tables 4.2.6.8 and 6.1.1.4'

loop_
_geom_angle_atom_site_label_1
_geom_angle_atom_site_label_2
_geom_angle_atom_site_label_3
_geom_angle
N2 Zn1 N1 96.34(8)
N2 Zn1 Fe1 132.02(6)
N1 Zn1 Fe1 131.63(6)
C35 Fe1 C36 94.91(12)
C35 Fe1 C33 164.47(11)
C36 Fe1 C33 92.83(11)
C35 Fe1 C32 140.96(11)
C36 Fe1 C32 121.17(11)
C33 Fe1 C32 39.46(11)
C35 Fe1 C31 106.41(11)
C36 Fe1 C31 158.58(11)
C33 Fe1 C31 65.98(10)
C32 Fe1 C31 39.36(10)
C35 Fe1 C30 99.48(11)
C36 Fe1 C30 135.61(10)
C33 Fe1 C30 65.83(11)
C32 Fe1 C30 66.18(10)
C31 Fe1 C30 39.59(10)
C35 Fe1 C34 125.38(11)
C36 Fe1 C34 100.04(10)
C33 Fe1 C34 39.64(10)
C32 Fe1 C34 66.39(10)
C31 Fe1 C34 66.02(10)
C30 Fe1 C34 38.88(10)
C35 Fe1 Zn1 79.42(8)
C36 Fe1 Zn1 91.99(8)
C33 Fe1 Zn1 113.78(8)
C32 Fe1 Zn1 84.53(7)
C31 Fe1 Zn1 93.89(7)
C30 Fe1 Zn1 131.82(7)
C34 Fe1 Zn1 150.73(7)
C1 N1 C6 118.7(2)
C1 N1 Zn1 121.51(16)
C6 N1 Zn1 119.75(15)
C3 N2 C18 119.27(19)
C3 N2 Zn1 123.28(16)
C18 N2 Zn1 117.07(14)
N1 C1 C2 124.4(2)
N1 C1 C4 119.4(2)
C2 C1 C4 116.2(2)
C3 C2 C1 130.2(2)
C3 C2 H2 114.9
C1 C2 H2 114.9
N2 C3 C2 123.3(2)
N2 C3 C5 120.0(2)
C2 C3 C5 116.7(2)
C1 C4 H4A 109.5
C1 C4 H4B 109.5
H4A C4 H4B 109.5
C1 C4 H4C 109.5
H4A C4 H4C 109.5
H4B C4 H4C 109.5
C3 C5 H5A 109.5
C3 C5 H5B 109.5
H5A C5 H5B 109.5
C3 C5 H5C 109.5
H5A C5 H5C 109.5
H5B C5 H5C 109.5
C7 C6 C11 121.3(2)
C7 C6 N1 120.6(2)
C11 C6 N1 118.1(2)
C8 C7 C6 118.0(2)
C8 C7 C12 119.3(2)
C6 C7 C12 122.7(2)
C9 C8 C7 121.6(2)
C9 C8 H8 119.2
C7 C8 H8 119.2
C8 C9 C10 120.2(2)
C8 C9 H9 119.9
C10 C9 H9 119.9
C9 C10 C11 120.6(2)
C9 C10 H10 119.7
C11 C10 H10 119.7
C10 C11 C6 118.3(2)
C10 C11 C15 120.1(2)
C6 C11 C15 121.5(2)
C7 C12 C14 110.9(2)
C7 C12 C13 112.6(2)
C14 C12 C13 109.3(2)
C7 C12 H12 108.0
C14 C12 H12 108.0
C13 C12 H12 108.0
C12 C13 H13A 109.5
C12 C13 H13B 109.5
H13A C13 H13B 109.5
C12 C13 H13C 109.5
H13A C13 H13C 109.5
H13B C13 H13C 109.5
C12 C14 H14A 109.5
C12 C14 H14B 109.5
H14A C14 H14B 109.5
C12 C14 H14C 109.5
H14A C14 H14C 109.5
H14B C14 H14C 109.5
C11 C15 C17 113.8(2)
C11 C15 C16 111.1(2)
C17 C15 C16 108.7(2)
C11 C15 H15 107.7
C17 C15 H15 107.7
C16 C15 H15 107.7
C15 C16 H16A 109.5
C15 C16 H16B 109.5
H16A C16 H16B 109.5
C15 C16 H16C 109.5
H16A C16 H16C 109.5
H16B C16 H16C 109.5
C15 C17 H17A 109.5
C15 C17 H17B 109.5
H17A C17 H17B 109.5
C15 C17 H17C 109.5
H17A C17 H17C 109.5
H17B C17 H17C 109.5
C23 C18 C19 121.6(2)
C23 C18 N2 118.8(2)
C19 C18 N2 119.5(2)
C20 C19 C18 117.8(2)
C20 C19 C24 120.2(2)
C18 C19 C24 121.9(2)
C21 C20 C19 121.4(2)
C21 C20 H20 119.3
C19 C20 H20 119.3
C22 C21 C20 119.8(2)
C22 C21 H21 120.1
C20 C21 H21 120.1
C21 C22 C23 121.4(2)
C21 C22 H22 119.3
C23 C22 H22 119.3
C22 C23 C18 117.9(2)
C22 C23 C27 120.6(2)
C18 C23 C27 121.5(2)
C19 C24 C26 112.6(2)
C19 C24 C25 111.7(2)
C26 C24 C25 109.6(2)
C19 C24 H24 107.6
C26 C24 H24 107.6
C25 C24 H24 107.6
C24 C25 H25A 109.5
C24 C25 H25B 109.5
H25A C25 H25B 109.5
C24 C25 H25C 109.5
H25A C25 H25C 109.5
H25B C25 H25C 109.5
C24 C26 H26A 109.5
C24 C26 H26B 109.5
H26A C26 H26B 109.5
C24 C26 H26C 109.5
H26A C26 H26C 109.5
H26B C26 H26C 109.5
C23 C27 C28 113.0(2)
C23 C27 C29 110.3(2)
C28 C27 C29 110.5(2)
C23 C27 H27 107.6
C28 C27 H27 107.6
C29 C27 H27 107.6
C27 C28 H28A 109.5
C27 C28 H28B 109.5
H28A C28 H28B 109.5
C27 C28 H28C 109.5
H28A C28 H28C 109.5
H28B C28 H28C 109.5
C27 C29 H29A 109.5
C27 C29 H29B 109.5
H29A C29 H29B 109.5
C27 C29 H29C 109.5
H29A C29 H29C 109.5
H29B C29 H29C 109.5
C34 C30 C31 108.5(2)
C34 C30 Fe1 70.72(14)
C31 C30 Fe1 70.07(14)
C34 C30 H30 125.8
C31 C30 H30 125.8
Fe1 C30 H30 125.0
C32 C31 C30 107.9(2)
C32 C31 Fe1 70.28(14)
C30 C31 Fe1 70.35(14)
C32 C31 H31 126.0
C30 C31 H31 126.0
Fe1 C31 H31 124.9
C33 C32 C31 107.5(2)
C33 C32 Fe1 69.75(15)
C31 C32 Fe1 70.37(14)
C33 C32 H32 126.3
C31 C32 H32 126.3
Fe1 C32 H32 125.2
C32 C33 C34 108.7(2)
C32 C33 Fe1 70.79(14)
C34 C33 Fe1 71.03(15)
C32 C33 H33 125.7
C34 C33 H33 125.7
Fe1 C33 H33 124.1
C30 C34 C33 107.4(2)
C30 C34 Fe1 70.40(14)
C33 C34 Fe1 69.33(14)
C30 C34 H34 126.3
C33 C34 H34 126.3
Fe1 C34 H34 125.6
O1 C35 Fe1 177.6(2)
O2 C36 Fe1 174.0(2)

loop_
_geom_bond_atom_site_label_1
_geom_bond_atom_site_label_2
_geom_bond_distance
Zn1 N2 1.9771(19)
Zn1 N1 1.9931(19)
Zn1 Fe1 2.3692(5)
Fe1 C35 1.737(3)
Fe1 C36 1.751(3)
Fe1 C33 2.082(3)
Fe1 C32 2.096(2)
Fe1 C31 2.097(2)
Fe1 C30 2.100(2)
Fe1 C34 2.104(2)
N1 C1 1.335(3)
N1 C6 1.441(3)
N2 C3 1.330(3)
N2 C18 1.442(3)
C1 C2 1.398(3)
C1 C4 1.512(3)
C2 C3 1.397(3)
C2 H2 0.9500
C3 C5 1.512(3)
C4 H4A 0.9800
C4 H4B 0.9800
C4 H4C 0.9800
C5 H5A 0.9800
C5 H5B 0.9800
C5 H5C 0.9800
C6 C7 1.405(3)
C6 C11 1.407(3)
C7 C8 1.390(3)
C7 C12 1.518(3)
C8 C9 1.377(4)
C8 H8 0.9500
C9 C10 1.382(4)
C9 H9 0.9500
C10 C11 1.401(3)
C10 H10 0.9500
C11 C15 1.523(3)
C12 C14 1.528(4)
C12 C13 1.534(3)
C12 H12 1.0000
C13 H13A 0.9800
C13 H13B 0.9800
C13 H13C 0.9800
C14 H14A 0.9800
C14 H14B 0.9800
C14 H14C 0.9800
C15 C17 1.531(4)
C15 C16 1.532(4)
C15 H15 1.0000
C16 H16A 0.9800
C16 H16B 0.9800
C16 H16C 0.9800
C17 H17A 0.9800
C17 H17B 0.9800
C17 H17C 0.9800
C18 C23 1.405(3)
C18 C19 1.405(3)
C19 C20 1.392(3)
C19 C24 1.521(3)
C20 C21 1.380(4)
C20 H20 0.9500
C21 C22 1.379(4)
C21 H21 0.9500
C22 C23 1.391(3)
C22 H22 0.9500
C23 C27 1.519(3)
C24 C26 1.526(4)
C24 C25 1.532(4)
C24 H24 1.0000
C25 H25A 0.9800
C25 H25B 0.9800
C25 H25C 0.9800
C26 H26A 0.9800
C26 H26B 0.9800
C26 H26C 0.9800
C27 C28 1.533(4)
C27 C29 1.537(4)
C27 H27 1.0000
C28 H28A 0.9800
C28 H28B 0.9800
C28 H28C 0.9800
C29 H29A 0.9800
C29 H29B 0.9800
C29 H29C 0.9800
C30 C34 1.400(4)
C30 C31 1.421(4)
C30 H30 0.9500
C31 C32 1.412(4)
C31 H31 0.9500
C32 C33 1.410(4)
C32 H32 0.9500
C33 C34 1.420(4)
C33 H33 0.9500
C34 H34 0.9500
C35 O1 1.163(3)
C36 O2 1.155(3)
